data_2230127
loop_
_publ_author_name
'Fun, Hoong-Kun'
'Jansrisewangwong, Patcharaporn'
'Chantrapromma, Suchada'

_publ_section_title
;
 (<i>E</i>)-1-(2,4-Dinitrophenyl)-2-[1-(thiophen-2-yl)ethylidene]hydrazine
;
_journal_coeditor_code RZ2573
_journal_issue 5
_journal_name_full 'Acta Crystallographica Section E'
_journal_page_first o1034
_journal_page_last o1035
_journal_paper_doi 10.1107/S1600536811011135
_journal_volume 67
_journal_year 2011
_chemical_formula_iupac 'C12 H10 N4 O4 S'
_chemical_formula_moiety 'C12 H10 N4 O4 S'
_chemical_formula_sum 'C12 H10 N4 O4 S'
_chemical_formula_weight 306.30
_chemical_melting_point_gt 516
_chemical_melting_point_lt 518
_chemical_name_systematic
;
(<i>E</i>)-1-(2,4-Dinitrophenyl)-2-[1-(thiophen-2-yl)ethylidene]hydrazine
;
_space_group_IT_number 14
_symmetry_cell_setting monoclinic
_symmetry_space_group_name_Hall '-P 2ybc'
_symmetry_space_group_name_H-M 'P 1 21/c 1'
_atom_sites_solution_hydrogens geom
_atom_sites_solution_primary direct
_atom_sites_solution_secondary difmap
_audit_creation_method SHELXL-97
_cell_angle_alpha 90.00
_cell_angle_beta 91.672(2)
_cell_angle_gamma 90.00
_cell_formula_units_Z 4
_cell_length_a 9.4868(5)
_cell_length_b 15.3912(8)
_cell_length_c 8.9756(4)
_cell_measurement_reflns_used 2414
_cell_measurement_temperature 100
_cell_measurement_theta_max 25.50
_cell_measurement_theta_min 2.15
_cell_volume 1310.00(11)
_computing_cell_refinement 'SAINT (Bruker, 2009)'
_computing_data_collection 'APEX2 (Bruker, 2009)'
_computing_data_reduction 'SAINT (Bruker, 2009)'
_computing_molecular_graphics 'SHELXTL (Sheldrick, 2008)'
_computing_publication_material
;
SHELXTL (Sheldrick, 2008)  and PLATON (Spek, 2009)
;
_computing_structure_refinement 'SHELXTL (Sheldrick, 2008)'
_computing_structure_solution 'SHELXTL (Sheldrick, 2008)'
_diffrn_ambient_temperature 100
_diffrn_measured_fraction_theta_full 0.988
_diffrn_measured_fraction_theta_max 0.988
_diffrn_measurement_device_type 'Bruker APEXII CCD area detector'
_diffrn_measurement_method '\f and \w scans'
_diffrn_radiation_monochromator graphite
_diffrn_radiation_source 'sealed tube'
_diffrn_radiation_type MoK\a
_diffrn_radiation_wavelength 0.71073
_diffrn_reflns_av_R_equivalents 0.0271
_diffrn_reflns_av_sigmaI/netI 0.0244
_diffrn_reflns_limit_h_max 11
_diffrn_reflns_limit_h_min -10
_diffrn_reflns_limit_k_max 14
_diffrn_reflns_limit_k_min -18
_diffrn_reflns_limit_l_max 10
_diffrn_reflns_limit_l_min -10
_diffrn_reflns_number 10366
_diffrn_reflns_theta_full 25.50
_diffrn_reflns_theta_max 25.50
_diffrn_reflns_theta_min 2.15
_diffrn_standards_number 0
_exptl_absorpt_coefficient_mu 0.270
_exptl_absorpt_correction_T_max 0.9588
_exptl_absorpt_correction_T_min 0.8539
_exptl_absorpt_correction_type multi-scan
_exptl_absorpt_process_details '(SADABS; Bruker, 2009)'
_exptl_crystal_colour Orange
_exptl_crystal_density_diffrn 1.553
_exptl_crystal_density_method 'not measured'
_exptl_crystal_description Block
_exptl_crystal_F_000 632
_exptl_crystal_size_max 0.60
_exptl_crystal_size_mid 0.19
_exptl_crystal_size_min 0.16
_refine_diff_density_max 0.384
_refine_diff_density_min -0.435
_refine_ls_extinction_method none
_refine_ls_goodness_of_fit_ref 1.076
_refine_ls_hydrogen_treatment mixed
_refine_ls_matrix_type full
_refine_ls_number_parameters 195
_refine_ls_number_reflns 2414
_refine_ls_number_restraints 0
_refine_ls_restrained_S_all 1.076
_refine_ls_R_factor_all 0.0457
_refine_ls_R_factor_gt 0.0405
_refine_ls_shift/su_max 0.000
_refine_ls_shift/su_mean 0.000
_refine_ls_structure_factor_coef Fsqd
_refine_ls_weighting_details 'calc w=1/[\s^2^(Fo^2^)+(0.0504P)^2^+1.3252P] where P=(Fo^2^+2Fc^2^)/3'
_refine_ls_weighting_scheme calc
_refine_ls_wR_factor_gt 0.1052
_refine_ls_wR_factor_ref 0.1087
_reflns_number_gt 2176
_reflns_number_total 2414
_reflns_threshold_expression 'I > 2\s(I)'
_cod_data_source_file rz2573.cif
_cod_data_source_block I
_cod_original_sg_symbol_H-M 'P 21/c'
_cod_database_code 2230127
_cod_database_fobs_code 2230127

loop_
_symmetry_equiv_pos_as_xyz
'x, y, z'
'-x, y+1/2, -z+1/2'
'-x, -y, -z'
'x, -y-1/2, z-1/2'

loop_
_atom_site_type_symbol
_atom_site_label
_atom_site_fract_x
_atom_site_fract_y
_atom_site_fract_z
_atom_site_U_iso_or_equiv
_atom_site_adp_type
_atom_site_calc_flag
_atom_site_refinement_flags
_atom_site_occupancy
_atom_site_disorder_assembly
_atom_site_disorder_group
S S1 0.18528(6) 0.07603(4) 1.08312(6) 0.02114(18) Uani d . 1 . .
O O1 0.38055(16) 0.48642(10) 0.89817(17) 0.0234(4) Uani d . 1 . .
O O2 0.5358(2) 0.53354(10) 0.7464(2) 0.0367(5) Uani d . 1 . .
O O3 0.82477(16) 0.34691(11) 0.46978(17) 0.0263(4) Uani d . 1 . .
O O4 0.82742(17) 0.20890(11) 0.51711(18) 0.0295(4) Uani d . 1 . .
N N1 0.29668(17) 0.24567(11) 1.00495(18) 0.0165(4) Uani d . 1 . .
N N2 0.35684(18) 0.31993(13) 0.9518(2) 0.0169(4) Uani d . 1 . .
H H1N2 0.328(2) 0.3673(18) 0.967(3) 0.018(6) Uiso d . 1 . .
N N3 0.47704(19) 0.47362(12) 0.8097(2) 0.0219(4) Uani d . 1 . .
N N4 0.78273(18) 0.28269(13) 0.53639(19) 0.0212(4) Uani d . 1 . .
C C1 0.4601(2) 0.31302(13) 0.8510(2) 0.0150(4) Uani d . 1 . .
C C2 0.5214(2) 0.38567(13) 0.7812(2) 0.0165(4) Uani d . 1 . .
C C3 0.6272(2) 0.37572(14) 0.6779(2) 0.0185(5) Uani d . 1 . .
H H3A 0.6662 0.4239 0.6322 0.022 Uiso calc R 1 . .
C C4 0.6724(2) 0.29369(14) 0.6451(2) 0.0170(4) Uani d . 1 . .
C C5 0.6148(2) 0.22010(14) 0.7110(2) 0.0169(4) Uani d . 1 . .
H H5A 0.6469 0.1649 0.6866 0.020 Uiso calc R 1 . .
C C6 0.5112(2) 0.23004(13) 0.8115(2) 0.0158(4) Uani d . 1 . .
H H6A 0.4731 0.1810 0.8553 0.019 Uiso calc R 1 . .
C C7 0.2011(2) 0.25572(14) 1.1041(2) 0.0166(4) Uani d . 1 . .
C C8 0.1380(2) 0.17563(14) 1.1560(2) 0.0173(4) Uani d . 1 . .
C C9 0.0380(2) 0.16528(15) 1.2632(2) 0.0202(5) Uani d . 1 . .
H H9A -0.0017 0.2113 1.3144 0.024 Uiso calc R 1 . .
C C10 0.0020(2) 0.07644(14) 1.2874(2) 0.0188(5) Uani d . 1 . .
H H10A -0.0628 0.0581 1.3565 0.023 Uiso calc R 1 . .
C C11 0.0736(2) 0.02170(16) 1.1973(2) 0.0237(5) Uani d . 1 . .
H H11A 0.0630 -0.0384 1.1977 0.028 Uiso calc R 1 . .
C C12 0.1551(2) 0.34159(14) 1.1648(2) 0.0211(5) Uani d . 1 . .
H H12A 0.2364 0.3740 1.1986 0.032 Uiso calc R 1 . .
H H12B 0.0941 0.3321 1.2468 0.032 Uiso calc R 1 . .
H H12C 0.1054 0.3736 1.0880 0.032 Uiso calc R 1 . .

loop_
_atom_site_aniso_label
_atom_site_aniso_U_11
_atom_site_aniso_U_22
_atom_site_aniso_U_33
_atom_site_aniso_U_12
_atom_site_aniso_U_13
_atom_site_aniso_U_23
S1 0.0239(3) 0.0203(3) 0.0198(3) -0.0021(2) 0.0103(2) -0.0022(2)
O1 0.0255(8) 0.0191(8) 0.0262(8) 0.0024(6) 0.0095(7) -0.0037(6)
O2 0.0487(11) 0.0151(9) 0.0478(11) -0.0032(8) 0.0247(9) 0.0050(8)
O3 0.0254(8) 0.0333(10) 0.0206(8) -0.0092(7) 0.0095(6) 0.0043(7)
O4 0.0300(9) 0.0300(10) 0.0297(9) 0.0039(7) 0.0190(7) -0.0033(7)
N1 0.0174(8) 0.0171(9) 0.0152(8) -0.0018(7) 0.0052(7) -0.0004(7)
N2 0.0190(9) 0.0125(10) 0.0194(9) 0.0006(8) 0.0072(7) -0.0015(7)
N3 0.0272(10) 0.0163(10) 0.0225(9) -0.0019(8) 0.0058(8) 0.0020(8)
N4 0.0188(9) 0.0277(11) 0.0174(9) -0.0020(8) 0.0063(7) -0.0013(8)
C1 0.0150(9) 0.0188(11) 0.0113(9) -0.0003(8) 0.0024(7) -0.0001(8)
C2 0.0181(10) 0.0142(10) 0.0173(10) -0.0011(8) 0.0035(8) -0.0003(8)
C3 0.0205(10) 0.0188(11) 0.0162(10) -0.0045(9) 0.0026(8) 0.0037(8)
C4 0.0160(10) 0.0234(12) 0.0120(9) -0.0024(9) 0.0075(8) 0.0008(8)
C5 0.0182(10) 0.0173(11) 0.0152(10) 0.0023(8) 0.0029(8) -0.0026(8)
C6 0.0182(10) 0.0147(10) 0.0148(9) -0.0012(8) 0.0048(8) 0.0009(8)
C7 0.0172(10) 0.0199(11) 0.0127(9) 0.0008(8) 0.0020(8) -0.0018(8)
C8 0.0160(10) 0.0216(12) 0.0143(10) 0.0004(8) 0.0031(8) -0.0027(8)
C9 0.0187(10) 0.0261(12) 0.0163(10) 0.0004(9) 0.0065(8) -0.0025(9)
C10 0.0168(10) 0.0256(12) 0.0146(10) -0.0032(9) 0.0094(8) 0.0001(9)
C11 0.0251(11) 0.0236(12) 0.0229(11) -0.0064(9) 0.0076(9) 0.0018(9)
C12 0.0228(11) 0.0219(12) 0.0191(11) 0.0001(9) 0.0093(9) -0.0025(9)

loop_
_atom_type_symbol
_atom_type_description
_atom_type_scat_dispersion_real
_atom_type_scat_dispersion_imag
_atom_type_scat_source
C C 0.0033 0.0016 'International Tables Vol C Tables 4.2.6.8 and 6.1.1.4'
H H 0.0000 0.0000 'International Tables Vol C Tables 4.2.6.8 and 6.1.1.4'
N N 0.0061 0.0033 'International Tables Vol C Tables 4.2.6.8 and 6.1.1.4'
O O 0.0106 0.0060 'International Tables Vol C Tables 4.2.6.8 and 6.1.1.4'
S S 0.1246 0.1234 'International Tables Vol C Tables 4.2.6.8 and 6.1.1.4'

loop_
_geom_angle_atom_site_label_1
_geom_angle_atom_site_label_2
_geom_angle_atom_site_label_3
_geom_angle_site_symmetry_1
_geom_angle_site_symmetry_3
_geom_angle
_geom_angle_publ_flag
C11 S1 C8 . . 91.98(11) ?
C7 N1 N2 . . 116.47(18) ?
C1 N2 N1 . . 118.89(18) ?
C1 N2 H1N2 . . 116.4(18) ?
N1 N2 H1N2 . . 124.2(18) ?
O2 N3 O1 . . 121.94(18) ?
O2 N3 C2 . . 119.03(18) ?
O1 N3 C2 . . 119.03(17) ?
O4 N4 O3 . . 123.94(18) ?
O4 N4 C4 . . 117.31(18) ?
O3 N4 C4 . . 118.75(18) ?
N2 C1 C2 . . 123.19(19) ?
N2 C1 C6 . . 119.84(18) ?
C2 C1 C6 . . 116.98(18) ?
C3 C2 C1 . . 121.38(19) ?
C3 C2 N3 . . 116.11(18) ?
C1 C2 N3 . . 122.50(18) ?
C4 C3 C2 . . 118.73(19) ?
C4 C3 H3A . . 120.6 ?
C2 C3 H3A . . 120.6 ?
C3 C4 C5 . . 121.90(19) ?
C3 C4 N4 . . 119.07(19) ?
C5 C4 N4 . . 119.03(19) ?
C6 C5 C4 . . 119.21(19) ?
C6 C5 H5A . . 120.4 ?
C4 C5 H5A . . 120.4 ?
C5 C6 C1 . . 121.80(19) ?
C5 C6 H6A . . 119.1 ?
C1 C6 H6A . . 119.1 ?
N1 C7 C8 . . 114.90(19) ?
N1 C7 C12 . . 124.81(19) ?
C8 C7 C12 . . 120.30(18) ?
C9 C8 C7 . . 128.3(2) ?
C9 C8 S1 . . 110.63(16) ?
C7 C8 S1 . . 121.11(15) ?
C8 C9 C10 . . 112.89(19) ?
C8 C9 H9A . . 123.6 ?
C10 C9 H9A . . 123.6 ?
C11 C10 C9 . . 112.11(19) ?
C11 C10 H10A . . 123.9 ?
C9 C10 H10A . . 123.9 ?
C10 C11 S1 . . 112.39(18) ?
C10 C11 H11A . . 123.8 ?
S1 C11 H11A . . 123.8 ?
C7 C12 H12A . . 109.5 ?
C7 C12 H12B . . 109.5 ?
H12A C12 H12B . . 109.5 ?
C7 C12 H12C . . 109.5 ?
H12A C12 H12C . . 109.5 ?
H12B C12 H12C . . 109.5 ?

loop_
_geom_bond_atom_site_label_1
_geom_bond_atom_site_label_2
_geom_bond_site_symmetry_2
_geom_bond_distance
_geom_bond_publ_flag
S1 C11 . 1.714(2) ?
S1 C8 . 1.731(2) ?
O1 N3 . 1.245(2) ?
O2 N3 . 1.226(2) ?
O3 N4 . 1.228(2) ?
O4 N4 . 1.226(2) ?
N1 C7 . 1.298(3) ?
N1 N2 . 1.370(3) ?
N2 C1 . 1.357(3) ?
N2 H1N2 . 0.79(3) ?
N3 C2 . 1.443(3) ?
N4 C4 . 1.462(3) ?
C1 C2 . 1.415(3) ?
C1 C6 . 1.415(3) ?
C2 C3 . 1.394(3) ?
C3 C4 . 1.368(3) ?
C3 H3A . 0.9300 ?
C4 C5 . 1.396(3) ?
C5 C6 . 1.362(3) ?
C5 H5A . 0.9300 ?
C6 H6A . 0.9300 ?
C7 C8 . 1.453(3) ?
C7 C12 . 1.499(3) ?
C8 C9 . 1.380(3) ?
C9 C10 . 1.428(3) ?
C9 H9A . 0.9300 ?
C10 C11 . 1.363(3) ?
C10 H10A . 0.9300 ?
C11 H11A . 0.9300 ?
C12 H12A . 0.9600 ?
C12 H12B . 0.9600 ?
C12 H12C . 0.9600 ?

loop_
_geom_hbond_atom_site_label_D
_geom_hbond_atom_site_label_H
_geom_hbond_atom_site_label_A
_geom_hbond_site_symmetry_A
_geom_hbond_distance_DH
_geom_hbond_distance_HA
_geom_hbond_distance_DA
_geom_hbond_angle_DHA
_geom_hbond_publ_flag
N2 H1N2 O1 1_555 0.79(3) 2.00(3) 2.618(3) 134(2) y
C6 H6A O2 2_646 0.93 2.45 3.099(3) 127 y
C9 H9A O4 1_456 0.93 2.47 3.147(2) 129 y
C11 H11A O3 2_646 0.93 2.57 3.240(3) 129 y

loop_
_geom_torsion_atom_site_label_1
_geom_torsion_atom_site_label_2
_geom_torsion_atom_site_label_3
_geom_torsion_atom_site_label_4
_geom_torsion_site_symmetry_1
_geom_torsion_site_symmetry_2
_geom_torsion_site_symmetry_3
_geom_torsion_site_symmetry_4
_geom_torsion
_geom_torsion_publ_flag
C7 N1 N2 C1 . . . . 178.22(17) ?
N1 N2 C1 C2 . . . . 175.14(17) ?
N1 N2 C1 C6 . . . . -4.9(3) ?
N2 C1 C2 C3 . . . . -179.90(18) ?
C6 C1 C2 C3 . . . . 0.2(3) ?
N2 C1 C2 N3 . . . . -1.2(3) ?
C6 C1 C2 N3 . . . . 178.88(17) ?
O2 N3 C2 C3 . . . . -1.9(3) ?
O1 N3 C2 C3 . . . . 178.29(17) ?
O2 N3 C2 C1 . . . . 179.28(19) ?
O1 N3 C2 C1 . . . . -0.5(3) ?
C1 C2 C3 C4 . . . . -0.5(3) ?
N3 C2 C3 C4 . . . . -179.26(17) ?
C2 C3 C4 C5 . . . . 0.6(3) ?
C2 C3 C4 N4 . . . . 179.69(17) ?
O4 N4 C4 C3 . . . . 175.19(18) ?
O3 N4 C4 C3 . . . . -5.1(3) ?
O4 N4 C4 C5 . . . . -5.7(3) ?
O3 N4 C4 C5 . . . . 174.08(18) ?
C3 C4 C5 C6 . . . . -0.4(3) ?
N4 C4 C5 C6 . . . . -179.49(17) ?
C4 C5 C6 C1 . . . . 0.0(3) ?
N2 C1 C6 C5 . . . . -179.89(18) ?
C2 C1 C6 C5 . . . . 0.1(3) ?
N2 N1 C7 C8 . . . . 178.99(16) ?
N2 N1 C7 C12 . . . . -1.1(3) ?
N1 C7 C8 C9 . . . . 177.69(19) ?
C12 C7 C8 C9 . . . . -2.2(3) ?
N1 C7 C8 S1 . . . . -2.2(2) ?
C12 C7 C8 S1 . . . . 177.89(15) ?
C11 S1 C8 C9 . . . . -0.67(16) ?
C11 S1 C8 C7 . . . . 179.21(17) ?
C7 C8 C9 C10 . . . . -178.97(19) ?
S1 C8 C9 C10 . . . . 0.9(2) ?
C8 C9 C10 C11 . . . . -0.7(3) ?
C9 C10 C11 S1 . . . . 0.2(2) ?
C8 S1 C11 C10 . . . . 0.27(17) ?

loop_
_cod_related_entry_id
_cod_related_entry_database
_cod_related_entry_code
1 ChemSpider 7863754
